data_2008683
loop_
_publ_author_name
'Kandasamy Chinnakali'
'Hoong-Kun Fun'
'Desikan Rajagopal'
'Sambasivam Swaminathan'
'Kamaraj Sriraghavan'

_publ_section_title
;
 9a-Propargyl-1,2,3,9-tetrahydrofluorene-3,9-dione
;
_journal_issue 7
_journal_name_full 'Acta Crystallographica Section C'
_journal_page_first 1135
_journal_page_last 1136
_journal_paper_doi 10.1107/S0108270199001857
_journal_volume 55
_journal_year 1999
_chemical_formula_sum 'C16 H12 O2'
_chemical_formula_weight 236.26
_chemical_name_systematic
;
9a-propargyl-1,2,3,10-tetrahydrofluorene-3,9-dione
;
_space_group_IT_number 14
_symmetry_cell_setting monoclinic
_symmetry_space_group_name_Hall '-P 2ybc'
_symmetry_space_group_name_H-M 'P 1 21/c 1'
_audit_creation_method SHELXL-97
_cell_angle_alpha 90.00
_cell_angle_beta 98.7380(10)
_cell_angle_gamma 90.00
_cell_formula_units_Z 4
_cell_length_a 6.4210(2)
_cell_length_b 16.6897(3)
_cell_length_c 11.7575(3)
_cell_measurement_reflns_used 4571
_cell_measurement_temperature 293(2)
_cell_measurement_theta_max 28.27
_cell_measurement_theta_min 2.14
_cell_volume 1245.36(6)
_computing_cell_refinement 'SAINT (Siemens, 1996)'
_computing_data_collection 'SMART (Siemens, 1996)'
_computing_data_reduction SAINT
_computing_molecular_graphics SHELXTL
_computing_publication_material 'SHELXTL and PLATON (Spek, 1990)'
_computing_structure_refinement SHELXTL
_computing_structure_solution SHELXTL
_diffrn_ambient_temperature 293(2)
_diffrn_detector_area_resol_mean 8.33
_diffrn_measurement_device
;
Siemens SMART CCD area detector diffractometer
;
_diffrn_measurement_method '\w scans'
_diffrn_radiation_monochromator graphite
_diffrn_radiation_source 'fine-focus sealed tube'
_diffrn_radiation_type MoK\a
_diffrn_radiation_wavelength 0.71073
_diffrn_reflns_av_R_equivalents 0.035
_diffrn_reflns_av_sigmaI/netI 0.043
_diffrn_reflns_limit_h_max 8
_diffrn_reflns_limit_h_min -8
_diffrn_reflns_limit_k_max 22
_diffrn_reflns_limit_k_min 0
_diffrn_reflns_limit_l_max 15
_diffrn_reflns_limit_l_min 0
_diffrn_reflns_number 8184
_diffrn_reflns_theta_max 28.27
_diffrn_reflns_theta_min 2.14
_exptl_absorpt_coefficient_mu 0.082
_exptl_absorpt_correction_type none
_exptl_crystal_colour colourless
_exptl_crystal_density_diffrn 1.260
_exptl_crystal_density_method 'not measured'
_exptl_crystal_description plate
_exptl_crystal_F_000 496
_exptl_crystal_size_max 0.42
_exptl_crystal_size_mid 0.18
_exptl_crystal_size_min 0.10
_refine_diff_density_max 0.20
_refine_diff_density_min -0.16
_refine_ls_extinction_coef 0.014(3)
_refine_ls_extinction_method 'SHELXTL (Sheldrick, 1997)'
_refine_ls_goodness_of_fit_ref 1.119
_refine_ls_hydrogen_treatment refall
_refine_ls_matrix_type full
_refine_ls_number_parameters 212
_refine_ls_number_reflns 3048
_refine_ls_number_restraints 0
_refine_ls_restrained_S_all 1.119
_refine_ls_R_factor_all 0.082
_refine_ls_R_factor_gt 0.056
_refine_ls_shift/su_max <0.001
_refine_ls_shift/su_mean 0.000
_refine_ls_structure_factor_coef Fsqd
_refine_ls_weighting_details 'calc w = 1/[\s^2^(Fo^2^)+(0.0468P)^2^+0.3154P] where P=(Fo^2^+2Fc^2^)/3'
_refine_ls_weighting_scheme calc
_refine_ls_wR_factor_ref 0.135
_reflns_number_gt 2243
_reflns_number_total 3048
_reflns_threshold_expression I>2\s(I)
_cod_data_source_file ha1252.cif
_cod_data_source_block I
_cod_original_cell_volume 1245.36(5)
_cod_original_sg_symbol_H-M 'P 21/c'
_cod_database_code 2008683

loop_
_symmetry_equiv_pos_as_xyz
'x, y, z'
'-x, y+1/2, -z+1/2'
'-x, -y, -z'
'x, -y+1/2, z+1/2'

loop_
_atom_site_label
_atom_site_fract_x
_atom_site_fract_y
_atom_site_fract_z
_atom_site_U_iso_or_equiv
_atom_site_adp_type
_atom_site_calc_flag
_atom_site_refinement_flags
_atom_site_occupancy
_atom_site_disorder_assembly
_atom_site_disorder_group
_atom_site_type_symbol
O1 1.0990(2) 0.40977(8) 0.64683(13) 0.0596(4) Uani d . 1 . . O
O2 0.2895(2) 0.53771(10) 0.86132(12) 0.0595(4) Uani d . 1 . . O
C1 0.8223(3) 0.50312(10) 0.62425(15) 0.0396(4) Uani d . 1 . . C
C2 0.9433(3) 0.43646(11) 0.68226(16) 0.0440(4) Uani d . 1 . . C
C3 0.8687(4) 0.40067(12) 0.78737(19) 0.0535(5) Uani d . 1 . . C
C4 0.6498(3) 0.42771(11) 0.81018(19) 0.0489(5) Uani d . 1 . . C
C5 0.6261(3) 0.51821(10) 0.79202(13) 0.0348(4) Uani d . 1 . . C
C6 0.4028(3) 0.55176(11) 0.79020(14) 0.0397(4) Uani d . 1 . . C
C7 0.3594(3) 0.60661(10) 0.69031(14) 0.0375(4) Uani d . 1 . . C
C8 0.1922(3) 0.65927(12) 0.66132(18) 0.0494(5) Uani d . 1 . . C
C9 0.1944(4) 0.70739(13) 0.56570(18) 0.0556(5) Uani d . 1 . . C
C10 0.3578(4) 0.70292(13) 0.50071(18) 0.0558(5) Uani d . 1 . . C
C11 0.5232(3) 0.64979(11) 0.52836(16) 0.0477(5) Uani d . 1 . . C
C12 0.5233(3) 0.60129(9) 0.62501(13) 0.0353(4) Uani d . 1 . . C
C13 0.6746(3) 0.54023(9) 0.67370(13) 0.0332(4) Uani d . 1 . . C
C14 0.7709(3) 0.56449(12) 0.88855(15) 0.0421(4) Uani d . 1 . . C
C15 0.7777(3) 0.65101(12) 0.86932(15) 0.0450(4) Uani d . 1 . . C
C16 0.7859(4) 0.71997(14) 0.8493(2) 0.0596(6) Uani d . 1 . . C
H1 0.846(3) 0.5158(12) 0.5487(19) 0.055(6) Uiso d . 1 . . H
H3A 0.869(4) 0.3403(14) 0.776(2) 0.069(7) Uiso d . 1 . . H
H3B 0.979(4) 0.4136(14) 0.856(2) 0.071(7) Uiso d . 1 . . H
H4A 0.629(4) 0.4152(13) 0.888(2) 0.062(6) Uiso d . 1 . . H
H4B 0.536(4) 0.4020(12) 0.7542(19) 0.057(6) Uiso d . 1 . . H
H8 0.078(4) 0.6625(12) 0.7036(18) 0.054(6) Uiso d . 1 . . H
H9 0.080(4) 0.7435(14) 0.542(2) 0.071(7) Uiso d . 1 . . H
H10 0.365(4) 0.7390(14) 0.431(2) 0.072(7) Uiso d . 1 . . H
H11 0.641(3) 0.6455(12) 0.4801(18) 0.055(6) Uiso d . 1 . . H
H14A 0.716(4) 0.5552(13) 0.959(2) 0.063(6) Uiso d . 1 . . H
H14B 0.917(3) 0.5447(11) 0.8933(17) 0.049(5) Uiso d . 1 . . H
H16 0.791(4) 0.7747(17) 0.830(2) 0.081(8) Uiso d . 1 . . H

loop_
_atom_site_aniso_label
_atom_site_aniso_U_11
_atom_site_aniso_U_22
_atom_site_aniso_U_33
_atom_site_aniso_U_12
_atom_site_aniso_U_13
_atom_site_aniso_U_23
O1 0.0605(9) 0.0532(8) 0.0684(9) 0.0179(7) 0.0208(7) -0.0009(7)
O2 0.0417(7) 0.0864(11) 0.0551(8) -0.0014(7) 0.0228(6) 0.0140(7)
C1 0.0458(10) 0.0379(9) 0.0373(9) 0.0027(7) 0.0130(7) 0.0004(7)
C2 0.0476(10) 0.0360(9) 0.0494(10) 0.0015(8) 0.0105(8) -0.0059(7)
C3 0.0634(13) 0.0389(10) 0.0598(12) 0.0090(9) 0.0150(10) 0.0118(9)
C4 0.0541(12) 0.0408(10) 0.0540(11) -0.0036(9) 0.0154(9) 0.0115(8)
C5 0.0352(8) 0.0365(8) 0.0336(8) -0.0030(7) 0.0080(6) 0.0029(6)
C6 0.0330(8) 0.0466(10) 0.0401(9) -0.0069(7) 0.0073(7) -0.0016(7)
C7 0.0331(8) 0.0411(9) 0.0378(8) -0.0030(7) 0.0034(7) -0.0027(7)
C8 0.0383(10) 0.0543(11) 0.0548(11) 0.0031(8) 0.0051(8) -0.0061(9)
C9 0.0542(12) 0.0510(11) 0.0570(12) 0.0135(10) -0.0061(10) -0.0014(9)
C10 0.0699(14) 0.0500(11) 0.0460(11) 0.0099(10) 0.0040(10) 0.0111(9)
C11 0.0569(12) 0.0467(10) 0.0401(9) 0.0044(9) 0.0093(8) 0.0070(8)
C12 0.0380(8) 0.0337(8) 0.0337(8) -0.0020(7) 0.0033(6) -0.0026(6)
C13 0.0356(8) 0.0318(8) 0.0326(7) -0.0054(6) 0.0062(6) -0.0010(6)
C14 0.0367(9) 0.0553(11) 0.0338(9) -0.0023(8) 0.0039(7) 0.0000(8)
C15 0.0390(9) 0.0552(11) 0.0414(9) -0.0068(8) 0.0078(7) -0.0163(8)
C16 0.0624(14) 0.0481(12) 0.0699(14) -0.0105(10) 0.0155(11) -0.0212(10)

loop_
_atom_type_symbol
_atom_type_description
_atom_type_scat_dispersion_real
_atom_type_scat_dispersion_imag
_atom_type_scat_source
C C 0.0033 0.0016 'International Tables Vol C Tables 4.2.6.8 and 6.1.1.4'
H H 0.0000 0.0000 'International Tables Vol C Tables 4.2.6.8 and 6.1.1.4'
O O 0.0106 0.0060 'International Tables Vol C Tables 4.2.6.8 and 6.1.1.4'

loop_
_geom_angle_atom_site_label_1
_geom_angle_atom_site_label_2
_geom_angle_atom_site_label_3
_geom_angle
C13 C1 C2 120.69(16)
C13 C1 H1 122.1(13)
C2 C1 H1 117.1(13)
O1 C2 C1 121.40(17)
O1 C2 C3 120.67(17)
C1 C2 C3 117.92(16)
C2 C3 C4 115.93(17)
C2 C3 H3A 106.0(13)
C4 C3 H3A 109.4(14)
C2 C3 H3B 107.2(14)
C4 C3 H3B 110.2(14)
H3A C3 H3B 107.7(19)
C5 C4 C3 109.86(15)
C5 C4 H4A 108.7(14)
C3 C4 H4A 111.2(14)
C5 C4 H4B 106.5(12)
C3 C4 H4B 110.7(12)
H4A C4 H4B 109.7(18)
C13 C5 C4 109.71(14)
C13 C5 C6 102.73(13)
C4 C5 C6 115.78(14)
C13 C5 C14 111.41(13)
C4 C5 C14 110.61(15)
C6 C5 C14 106.36(14)
O2 C6 C7 127.31(17)
O2 C6 C5 125.22(16)
C7 C6 C5 107.40(14)
C8 C7 C12 121.61(17)
C8 C7 C6 129.10(17)
C12 C7 C6 109.25(14)
C9 C8 C7 117.64(19)
C9 C8 H8 119.8(13)
C7 C8 H8 122.5(13)
C8 C9 C10 121.12(19)
C8 C9 H9 120.2(14)
C10 C9 H9 118.7(14)
C11 C10 C9 121.44(19)
C11 C10 H10 116.1(14)
C9 C10 H10 122.4(14)
C10 C11 C12 117.92(19)
C10 C11 H11 121.6(12)
C12 C11 H11 120.4(12)
C11 C12 C7 120.26(16)
C11 C12 C13 129.85(16)
C7 C12 C13 109.89(14)
C1 C13 C12 128.68(15)
C1 C13 C5 123.01(15)
C12 C13 C5 108.12(14)
C15 C14 C5 113.91(14)
C15 C14 H14A 108.5(13)
C5 C14 H14A 106.8(14)
C15 C14 H14B 106.7(11)
C5 C14 H14B 109.4(11)
H14A C14 H14B 111.6(18)
C16 C15 C14 177.1(2)
C15 C16 H16 177.8(16)

loop_
_geom_bond_atom_site_label_1
_geom_bond_atom_site_label_2
_geom_bond_site_symmetry_2
_geom_bond_distance
_geom_bond_publ_flag
O1 C2 . 1.224(2) yes
O2 C6 . 1.212(2) yes
C1 C13 . 1.337(2) yes
C1 C2 . 1.465(3) yes
C1 H1 . 0.95(2) ?
C2 C3 . 1.515(3) yes
C3 C4 . 1.538(3) yes
C3 H3A . 1.02(2) ?
C3 H3B . 1.01(3) ?
C4 C5 . 1.530(2) yes
C4 H4A . 0.96(2) ?
C4 H4B . 1.00(2) ?
C5 C13 . 1.516(2) yes
C5 C6 . 1.536(2) yes
C5 C14 . 1.558(2) yes
C6 C7 . 1.482(2) yes
C7 C8 . 1.389(3) ?
C7 C12 . 1.396(2) yes
C8 C9 . 1.383(3) ?
C8 H8 . 0.95(2) ?
C9 C10 . 1.391(3) ?
C9 H9 . 0.96(2) ?
C10 C11 . 1.384(3) ?
C10 H10 . 1.02(2) ?
C11 C12 . 1.395(2) ?
C11 H11 . 1.01(2) ?
C12 C13 . 1.463(2) yes
C14 C15 . 1.463(3) yes
C14 H14A . 0.96(2) ?
C14 H14B . 0.99(2) ?
C15 C16 . 1.178(3) yes
C16 H16 . 0.94(3) ?

loop_
_geom_hbond_atom_site_label_D
_geom_hbond_atom_site_label_H
_geom_hbond_atom_site_label_A
_geom_hbond_site_symmetry_A
_geom_hbond_distance_DH
_geom_hbond_distance_HA
_geom_hbond_distance_DA
_geom_hbond_angle_DHA
_geom_hbond_publ_flag
C16 H16 O1 2_756 0.94(3) 2.37(3) 3.252(3) 156(2) yes
C14 H14B O2 1_655 0.99(2) 2.48(2) 3.423(2) 160(2) yes
C11 H11 O1 3_766 1.01(2) 2.57(2) 3.554(2) 162(2) yes

loop_
_geom_torsion_atom_site_label_1
_geom_torsion_atom_site_label_2
_geom_torsion_atom_site_label_3
_geom_torsion_atom_site_label_4
_geom_torsion
_geom_torsion_publ_flag
C13 C1 C2 O1 -168.97(18) ?
C13 C1 C2 C3 11.6(3) yes
O1 C2 C3 C4 -168.67(19) ?
C1 C2 C3 C4 10.7(3) yes
C2 C3 C4 C5 -43.4(3) yes
C3 C4 C5 C13 53.7(2) yes
C3 C4 C5 C6 169.36(16) ?
C3 C4 C5 C14 -69.6(2) ?
C13 C5 C6 O2 168.75(17) ?
C4 C5 C6 O2 49.2(2) ?
C14 C5 C6 O2 -74.1(2) ?
C13 C5 C6 C7 -14.12(16) ?
C4 C5 C6 C7 -133.67(16) ?
C14 C5 C6 C7 103.02(15) ?
O2 C6 C7 C8 6.7(3) ?
C5 C6 C7 C8 -170.40(17) ?
O2 C6 C7 C12 -175.71(18) ?
C5 C6 C7 C12 7.24(18) ?
C12 C7 C8 C9 -0.8(3) ?
C6 C7 C8 C9 176.62(18) ?
C7 C8 C9 C10 0.3(3) ?
C8 C9 C10 C11 0.6(3) ?
C9 C10 C11 C12 -1.0(3) ?
C10 C11 C12 C7 0.4(3) ?
C10 C11 C12 C13 179.56(18) ?
C8 C7 C12 C11 0.4(3) ?
C6 C7 C12 C11 -177.43(15) ?
C8 C7 C12 C13 -178.86(15) ?
C6 C7 C12 C13 3.29(18) ?
C2 C1 C13 C12 -172.69(16) ?
C2 C1 C13 C5 1.6(3) yes
C11 C12 C13 C1 -16.9(3) ?
C7 C12 C13 C1 162.27(17) ?
C11 C12 C13 C5 168.10(17) ?
C7 C12 C13 C5 -12.71(17) ?
C4 C5 C13 C1 -35.5(2) yes
C6 C5 C13 C1 -159.19(16) ?
C14 C5 C13 C1 87.3(2) ?
C4 C5 C13 C12 139.82(15) ?
C6 C5 C13 C12 16.13(16) ?
C14 C5 C13 C12 -97.36(16) ?
C13 C5 C14 C15 50.3(2) yes
C4 C5 C14 C15 172.57(16) yes
C6 C5 C14 C15 -60.9(2) yes
C5 C14 C15 C16 -55(4) ?

loop_
_cod_related_entry_id
_cod_related_entry_database
_cod_related_entry_code
1 ChemSpider 21105737
